data_2005555
loop_
_publ_author_name
'Chen, X.-M.'
'Huang, X.-C.'
'Xu, Z.-T.'
'Huang, X.-Y.'

_publ_contact_author
;
      Prof. Chen, Xiao-Ming
      Department of Chemistry
      Zhongshan University
      Guangzhou, 510275
      P. R. China
;
_publ_section_title
;
 Tetrakis(1-methylimidazole-<i>N</i>^3^)zinc(II) Diperchlorate
;
_journal_issue 10
_journal_name_full 'Acta Crystallographica Section C'
_journal_page_first 2482
_journal_page_last 2484
_journal_paper_doi 10.1107/S0108270196007706
_journal_volume 52
_journal_year 1996
_chemical_formula_iupac '[Zn (C4 H6 N2)4] (Cl O4)2'
_chemical_formula_moiety '[C~16~H~24~N~4~Zn](ClO~4~)~2~'
_chemical_formula_sum 'C16 H24 Cl2 N8 O8 Zn'
_chemical_formula_weight 592.70
_chemical_name_systematic
;
tetrakis(N-methylimdazole)zinc(II) perchlorate
;
_space_group_IT_number 122
_symmetry_cell_setting tetragonal
_symmetry_space_group_name_Hall 'I -4 2bw'
_symmetry_space_group_name_H-M 'I -4 2 d'
_audit_creation_method SHELXL
_cell_angle_alpha 90.00
_cell_angle_beta 90.00
_cell_angle_gamma 90.00
_cell_formula_units_Z 4
_cell_length_a 18.616(3)
_cell_length_b 18.616(3)
_cell_length_c 7.4480(10)
_cell_measurement_reflns_used 25
_cell_measurement_temperature 293(2)
_cell_measurement_theta_max 13
_cell_measurement_theta_min 8
_cell_volume 2581.1(7)
_computing_cell_refinement 'Enraf-Nonius CAD4 SDP (Frenz, 1978)'
_computing_data_collection 'Enraf-Nonius CAD4 SDP (Frenz, 1978)'
_computing_data_reduction 'NRCVAX (Gabe, Le Page, Charland, Lee & White, 1989)'
_computing_molecular_graphics 'ORTEP (Johnson, 1965)'
_computing_publication_material SHELXL93
_computing_structure_refinement 'SHELXL93 (Sheldrick, 1993)'
_computing_structure_solution 'SHELXS86 (Sheldrick, 1990)'
_diffrn_ambient_temperature 293(2)
_diffrn_measurement_device 'Enraf-Nonius CAD4'
_diffrn_measurement_method \w
_diffrn_radiation_monochromator graphite
_diffrn_radiation_source 'fine-focus sealed tube'
_diffrn_radiation_type MoK\a
_diffrn_radiation_wavelength 0.71069
_diffrn_reflns_av_R_equivalents 0.0501
_diffrn_reflns_av_sigmaI/netI 0.0456
_diffrn_reflns_limit_h_max 22
_diffrn_reflns_limit_h_min -22
_diffrn_reflns_limit_k_max 22
_diffrn_reflns_limit_k_min -22
_diffrn_reflns_limit_l_max 9
_diffrn_reflns_limit_l_min -9
_diffrn_reflns_number 2752
_diffrn_reflns_theta_max 25.94
_diffrn_reflns_theta_min 2.19
_diffrn_standards_decay_% 0.020
_diffrn_standards_interval_count 150
_diffrn_standards_number 3
_exptl_absorpt_coefficient_mu 1.214
_exptl_absorpt_correction_T_max 0.9956
_exptl_absorpt_correction_T_min 0.6327
_exptl_absorpt_correction_type 'semi-empirical (NRCVAX; Gabe, Le Page, Charland, Lee & White, 1989)'
_exptl_crystal_colour colorless
_exptl_crystal_density_diffrn 1.525
_exptl_crystal_density_meas ?
_exptl_crystal_description polyhedral
_exptl_crystal_F_000 1216
_exptl_crystal_size_max 0.36
_exptl_crystal_size_mid 0.30
_exptl_crystal_size_min 0.26
_refine_diff_density_max 0.439
_refine_diff_density_min -0.300
_refine_ls_abs_structure_details 'Flack (1983)'
_refine_ls_abs_structure_Flack 0.38(7)
_refine_ls_extinction_method none
_refine_ls_goodness_of_fit_all 1.112
_refine_ls_goodness_of_fit_obs 1.153
_refine_ls_matrix_type full
_refine_ls_number_parameters 98
_refine_ls_number_reflns 726
_refine_ls_number_restraints 13
_refine_ls_restrained_S_all 1.324
_refine_ls_restrained_S_obs 1.387
_refine_ls_R_factor_all 0.0587
_refine_ls_R_factor_obs 0.0534
_refine_ls_shift/esd_max 0.161
_refine_ls_shift/esd_mean 0.069
_refine_ls_structure_factor_coef Fsqd
_refine_ls_weighting_details 'w = 1/[\s^2^(Fo^2^)+(0.0999P)^2^+0.3587P] where P=(Fo^2^+2Fc^2^)/3'
_refine_ls_weighting_scheme calc
_refine_ls_wR_factor_all 0.1509
_refine_ls_wR_factor_obs 0.1454
_reflns_number_observed 639
_reflns_number_total 727
_reflns_observed_criterion >2sigma(I)
_cod_data_source_file sk1031.cif
_cod_data_source_block znmi
_cod_depositor_comments
;
The following automatic conversions were performed:

'_exptl_crystal_density_meas' value 'not measured' was changed to '?'
- the value is perceived as not measured.

Automatic conversion script
Id: cif_fix_values 3008 2015-01-20 13:52:24Z robertas 

The following automatic conversions were performed:

'_refine_ls_weighting_scheme' value 'calc w =
1/[\s^2^(Fo^2^)+(0.0999P)^2^+0.3587P] where P=(Fo^2^+2Fc^2^)/3' was
changed to 'calc'. New tag '_refine_ls_weighting_details' was
created. The value of the new tag was set to 'w =
1/[\s^2^(Fo^2^)+(0.0999P)^2^+0.3587P] where P=(Fo^2^+2Fc^2^)/3'.

Automatic conversion script
Id: cif_fix_values 3143 2015-03-26 13:38:13Z robertas 
;
_cod_database_code 2005555

loop_
_symmetry_equiv_pos_as_xyz
'x, y, z'
'-x, -y, z'
'y, -x, -z'
'-y, x, -z'
'-x+1/2, y, -z+3/4'
'x+1/2, -y, -z+3/4'
'-y+1/2, -x, z+3/4'
'y+1/2, x, z+3/4'
'x+1/2, y+1/2, z+1/2'
'-x+1/2, -y+1/2, z+1/2'
'y+1/2, -x+1/2, -z+1/2'
'-y+1/2, x+1/2, -z+1/2'
'-x+1, y+1/2, -z+5/4'
'x+1, -y+1/2, -z+5/4'
'-y+1, -x+1/2, z+5/4'
'y+1, x+1/2, z+5/4'

loop_
_atom_site_aniso_label
_atom_site_aniso_U_11
_atom_site_aniso_U_22
_atom_site_aniso_U_33
_atom_site_aniso_U_12
_atom_site_aniso_U_13
_atom_site_aniso_U_23
Zn 0.04790(15) 0.04790(15) 0.0419(3) 0.000 0.000 0.000
N1 0.0553(12) 0.0497(11) 0.0446(12) -0.0026(10) 0.0036(11) -0.0040(11)
N2 0.0744(14) 0.0598(12) 0.0458(13) -0.0106(12) -0.0001(12) 0.0077(11)
C1 0.084(2) 0.057(2) 0.073(2) -0.0010(14) 0.023(2) -0.0056(14)
C3 0.0544(13) 0.0535(14) 0.056(2) 0.0012(12) -0.0011(13) 0.0019(13)
C2 0.071(2) 0.075(2) 0.0546(15) -0.0002(14) 0.018(2) -0.007(2)
C4 0.105(2) 0.088(2) 0.106(3) -0.026(2) 0.021(3) 0.013(3)
Cl 0.1007(8) 0.0733(7) 0.0576(6) 0.000 -0.0065(7) 0.000
O1 0.063(2) 0.137(4) 0.115(5) 0.030(3) 0.019(3) -0.002(4)
O2 0.091(3) 0.074(2) 0.270(8) 0.000(2) 0.121(4) 0.001(3)
O3 0.158(6) 0.228(8) 0.176(6) 0.014(7) -0.099(5) -0.046(8)
O4 0.175(5) 0.105(4) 0.099(4) -0.006(5) 0.041(5) 0.016(4)

loop_
_atom_site_label
_atom_site_occupancy
_atom_site_fract_x
_atom_site_fract_y
_atom_site_fract_z
_atom_site_U_iso_or_equiv
_atom_site_thermal_displace_type
_atom_site_calc_flag
_atom_site_refinement_flags
_atom_site_type_symbol
Zn 1 1.0000 0.0000 -.50000 0.04588(13) Uani d S Zn
N1 1 0.93166(12) -0.04833(13) -0.3336(3) 0.0499(6) Uani d . N
N2 1 0.88163(14) -0.13187(14) -0.1720(4) 0.0600(7) Uani d . N
C1 1 0.8880(2) -0.0170(2) -0.2116(4) 0.0712(10) Uani d . C
H1 1 0.8784(2) 0.0335(2) -0.1998(4) 0.080 Uiso d R H
C3 1 0.92743(15) -0.1177(2) -0.3050(4) 0.0548(8) Uani d . C
H3 1 0.95600(15) -0.1536(2) -0.3638(4) 0.080 Uiso d R H
C2 1 0.8559(2) -0.0669(2) -0.1117(5) 0.0669(9) Uani d . C
H2 1 0.8262(2) -0.0579(2) -0.0088(5) 0.080 Uiso d R H
C4 1 0.8611(2) -0.2041(2) -0.1057(8) 0.0997(14) Uani d . C
H4A 1 0.8823(2) -0.2388(2) -0.1849(8) 0.080 Uiso d R H
H4B 1 0.8102(2) -0.2120(2) -0.0993(8) 0.080 Uiso d R H
H4C 1 0.8816(2) -0.2089(2) 0.0119(8) 0.080 Uiso d R H
Cl 1 .7500 -0.10848(7) 0.3750 0.0772(4) Uani d SD Cl
O1 0.50 0.8299(2) -0.1163(3) 0.3293(8) 0.105(2) Uani d PD O
O2 0.50 0.7447(2) -0.0404(2) 0.4333(8) 0.145(3) Uani d PD O
O3 0.50 0.7161(3) -0.1317(4) 0.2318(7) 0.188(4) Uani d PD O
O4 0.50 0.7480(4) -0.1570(3) 0.5207(6) 0.126(2) Uani d PD O

loop_
_atom_type_symbol
_atom_type_description
_atom_type_scat_dispersion_real
_atom_type_scat_dispersion_imag
_atom_type_scat_source
C C 0.0033 0.0016 'International Tables Vol C Tables 4.2.6.8 and 6.1.1.4'
H H 0.0000 0.0000 'International Tables Vol C Tables 4.2.6.8 and 6.1.1.4'
N N 0.0061 0.0033 'International Tables Vol C Tables 4.2.6.8 and 6.1.1.4'
O O 0.0106 0.0060 'International Tables Vol C Tables 4.2.6.8 and 6.1.1.4'
Cl Cl 0.1484 0.1585 'International Tables Vol C Tables 4.2.6.8 and 6.1.1.4'
Zn Zn 0.2839 1.4301 'International Tables Vol C Tables 4.2.6.8 and 6.1.1.4'

loop_
_geom_angle_atom_site_label_1
_geom_angle_atom_site_label_2
_geom_angle_atom_site_label_3
_geom_angle_site_symmetry_1
_geom_angle_site_symmetry_3
_geom_angle
_geom_angle_publ_flag
N1 Zn N1 2_755 3_664 112.80(8) yes
N1 Zn N1 2_755 . 103.00(14) yes
N1 Zn N1 3_664 . 112.80(8) ?
N1 Zn N1 2_755 4_644 112.80(8) ?
N1 Zn N1 3_664 4_644 103.00(14) ?
N1 Zn N1 . 4_644 112.80(8) ?
C3 N1 C1 . . 106.3(3) yes
C3 N1 Zn . . 125.8(2) yes
C1 N1 Zn . . 127.4(2) yes
C3 N2 C2 . . 106.9(3) yes
C3 N2 C4 . . 126.3(3) yes
C2 N2 C4 . . 126.8(3) yes
C2 C1 N1 . . 110.1(3) yes
N1 C3 N2 . . 110.7(3) yes
C1 C2 N2 . . 106.0(3) yes
O3 Cl O3 . 5_655 141.5(7) ?
O3 Cl O2 . 5_655 94.8(4) ?
O3 Cl O2 5_655 5_655 122.6(4) ?
O3 Cl O2 . . 122.6(4) ?
O3 Cl O2 5_655 . 94.8(4) ?
O3 Cl O4 . . 113.6(4) ?
O2 Cl O4 . . 110.7(3) ?
O3 Cl O4 5_655 5_655 113.6(4) ?
O2 Cl O4 5_655 5_655 110.7(3) ?
O4 Cl O4 . 5_655 100.5(4) ?
O3 Cl O1 . . 104.8(3) ?
O2 Cl O1 . . 103.4(3) ?
O4 Cl O1 . . 97.8(4) ?
O3 Cl O1 5_655 5_655 104.8(3) ?
O2 Cl O1 5_655 5_655 103.4(3) ?
O4 Cl O1 5_655 5_655 97.8(4) ?

loop_
_geom_bond_atom_site_label_1
_geom_bond_atom_site_label_2
_geom_bond_site_symmetry_2
_geom_bond_distance
_geom_bond_publ_flag
Zn N1 2_755 1.991(2) ?
Zn N1 3_664 1.991(2) ?
Zn N1 . 1.991(2) yes
Zn N1 4_644 1.991(2) ?
N1 C3 . 1.311(4) yes
N1 C1 . 1.352(4) yes
N2 C3 . 1.333(4) yes
N2 C2 . 1.376(4) yes
N2 C4 . 1.483(5) yes
C1 C2 . 1.332(5) yes
Cl O3 . 1.312(5) ?
Cl O3 5_655 1.312(6) ?
Cl O2 5_655 1.344(4) ?
Cl O2 . 1.344(4) ?
Cl O4 . 1.412(5) ?
Cl O4 5_655 1.412(5) ?
Cl O1 . 1.532(4) ?
Cl O1 5_655 1.532(4) ?
